data_7717162
loop_
_publ_author_name
'Luo, Yu'
'Zhou, Ren-He'
'Shao, Zhen'
'Liu, Dan'
'Lu, Han-Han'
'Shang, Meng-Jia'
'Zhao, Liang'
'Liu, Tao'
'Meng, Yin-Shan'

_publ_section_title
;
 Effects of mono- or di-fluoro-substitution on spin crossover behavior in
 a pair of Schiff base-like Fe<sup>II</sup>-coordination polymers.
;
_journal_issue 35
_journal_name_full 'Dalton transactions (Cambridge, England : 2003)'
_journal_page_first 14692
_journal_page_last 14700
_journal_paper_doi 10.1039/d4dt01103a
_journal_volume 53
_journal_year 2024
_chemical_formula_moiety 'C36.15 H30.3 Cl0.3 F4 Fe N4 O6'
_chemical_formula_sum 'C36.15 H30.3 Cl0.3 F4 Fe N4 O6'
_chemical_formula_weight 759.23
_space_group_crystal_system monoclinic
_space_group_IT_number 14
_space_group_name_Hall '-P 2yn'
_space_group_name_H-M_alt 'P 1 21/n 1'
_atom_sites_solution_hydrogens geom
_audit_creation_date 2024-07-18
_audit_creation_method
;
Olex2 1.5
(compiled 2023.08.24 svn.re1ec1418 for OlexSys, GUI svn.r6928)
;
_audit_update_record
;
2024-07-22 deposited with the CCDC.	2024-07-29 downloaded from the CCDC.
;
_cell_angle_alpha 90
_cell_angle_beta 99.066(3)
_cell_angle_gamma 90
_cell_formula_units_Z 4
_cell_length_a 15.418(2)
_cell_length_b 12.9986(18)
_cell_length_c 17.693(2)
_cell_measurement_reflns_used 9404
_cell_measurement_temperature 120
_cell_measurement_theta_max 27.51
_cell_measurement_theta_min 2.47
_cell_volume 3501.6(8)
_computing_cell_refinement 'SAINT V8.40A (Bruker, 2019)'
_computing_data_reduction 'SAINT V8.40A (Bruker, 2019)'
_computing_molecular_graphics 'Olex2 1.5 (Dolomanov et al., 2009)'
_computing_publication_material 'Olex2 1.5 (Dolomanov et al., 2009)'
_computing_structure_refinement 'SHELXL 2018/3 (Sheldrick, 2015)'
_computing_structure_solution 'SHELXT 2014/5 (Sheldrick, 2014)'
_diffrn_ambient_temperature 120.00
_diffrn_measured_fraction_theta_full 0.999
_diffrn_measured_fraction_theta_max 0.995
_diffrn_measurement_device_type 'Bruker APEX-II CCD'
_diffrn_measurement_method '\f and \w scans'
_diffrn_radiation_type MoK\a
_diffrn_radiation_wavelength 0.71073
_diffrn_reflns_av_R_equivalents 0.0499
_diffrn_reflns_av_unetI/netI 0.0304
_diffrn_reflns_Laue_measured_fraction_full 0.999
_diffrn_reflns_Laue_measured_fraction_max 0.995
_diffrn_reflns_limit_h_max 20
_diffrn_reflns_limit_h_min -20
_diffrn_reflns_limit_k_max 16
_diffrn_reflns_limit_k_min -16
_diffrn_reflns_limit_l_max 22
_diffrn_reflns_limit_l_min -23
_diffrn_reflns_number 61473
_diffrn_reflns_point_group_measured_fraction_full 0.999
_diffrn_reflns_point_group_measured_fraction_max 0.995
_diffrn_reflns_theta_full 25.242
_diffrn_reflns_theta_max 27.583
_diffrn_reflns_theta_min 1.908
_exptl_absorpt_coefficient_mu 0.526
_exptl_absorpt_correction_T_max 0.7456
_exptl_absorpt_correction_T_min 0.6247
_exptl_absorpt_correction_type multi-scan
_exptl_absorpt_process_details
;
SADABS-2016/2 (Bruker,2016/2) was used for absorption correction.
wR2(int) was 0.1560 before and 0.0636 after correction.
The Ratio of minimum to maximum transmission is 0.8378.
The \l/2 correction factor is Not present.
;
_exptl_crystal_colour 'metallic dark black'
_exptl_crystal_colour_lustre metallic
_exptl_crystal_colour_modifier dark
_exptl_crystal_colour_primary black
_exptl_crystal_density_diffrn 1.440
_exptl_crystal_description needle
_exptl_crystal_F_000 1561
_exptl_crystal_size_max 0.1
_exptl_crystal_size_mid 0.02
_exptl_crystal_size_min 0.02
_refine_diff_density_max 0.552
_refine_diff_density_min -0.342
_refine_diff_density_rms 0.064
_refine_ls_extinction_method none
_refine_ls_goodness_of_fit_ref 1.046
_refine_ls_hydrogen_treatment constr
_refine_ls_matrix_type full
_refine_ls_number_parameters 529
_refine_ls_number_reflns 8056
_refine_ls_number_restraints 61
_refine_ls_restrained_S_all 1.067
_refine_ls_R_factor_all 0.0487
_refine_ls_R_factor_gt 0.0399
_refine_ls_shift/su_max 0.001
_refine_ls_shift/su_mean 0.000
_refine_ls_structure_factor_coef Fsqd
_refine_ls_weighting_details 'w=1/[\s^2^(Fo^2^)+(0.0391P)^2^+3.7216P] where P=(Fo^2^+2Fc^2^)/3'
_refine_ls_weighting_scheme calc
_refine_ls_wR_factor_gt 0.0950
_refine_ls_wR_factor_ref 0.0994
_reflns_Friedel_coverage 0.000
_reflns_number_gt 6920
_reflns_number_total 8056
_reflns_threshold_expression 'I > 2\s(I)'
_cod_data_source_file d4dt01103a2.cif
_cod_data_source_block 1-120k
_cod_original_formula_sum 'C36.15 H30.30 Cl0.30 F4 Fe N4 O6'
_cod_database_code 7717162
_shelx_shelxl_version_number 2018/3
_shelx_space_group_comment
;
The symmetry employed for this shelxl refinement is uniquely defined
by the following loop, which should always be used as a source of
symmetry information in preference to the above space-group names.
They are only intended as comments.
;
_shelx_estimated_absorpt_t_max 0.990
_shelx_estimated_absorpt_t_min 0.949
_olex2_refinement_description
;
1. Fixed Uiso
 At 1.2 times of:
  All C(H) groups, All C(H,H) groups
 At 1.5 times of:
  All C(H,H,H) groups
2. Restrained distances
 C31-O8
 1.45 with sigma of 0.02
 C35-C37
 1.54 with sigma of 0.02
 C33-C9
 1.54 with sigma of 0.02
 O8-C35
 1.45 with sigma of 0.02
 O2-C33
 1.45 with sigma of 0.02
 O8-C37
 2.45 with sigma of 0.04
 O2-C9
 2.45 with sigma of 0.04
3. Uiso/Uaniso restraints and constraints
O8 \\sim C35 \\sim C37 \\sim O7: within 2A with sigma of 0.01 and sigma for
terminal atoms of 0.02 within 2A
O7 \\sim O8 \\sim C35 \\sim C37: within 2A with sigma of 0.01 and sigma for
terminal atoms of 0.02 within 2A
O3 \\sim O2 \\sim C31 \\sim C33 \\sim C9: within 2A with sigma of 0.004 and
sigma for terminal atoms of 0.008 within 2A
Uanis(O8) \\sim Ueq, Uanis(C37) \\sim Ueq: with sigma of 0.01 and sigma for
terminal atoms of 0.02
Uanis(C37) \\sim Ueq: with sigma of 0.002 and sigma for terminal atoms of 0.004
Uanis(C35) \\sim Ueq: with sigma of 0.1 and sigma for terminal atoms of 0.2
4. Others
 Sof(O7)=Sof(O8)=Sof(C35)=Sof(H35A)=Sof(H35B)=Sof(C9)=Sof(H9A)=Sof(H9B)=
 Sof(H9C)=1-FVAR(1)
 Sof(O3)=Sof(O2)=Sof(C33)=Sof(H33A)=Sof(H33B)=Sof(C37)=Sof(H37A)=Sof(H37B)=
 Sof(H37C)=FVAR(1)
 Fixed Sof: Cl39(0.15) Cl2(0.15) C40(0.15) H40A(0.15) H40B(0.15)
5.a Secondary CH2 refined with riding coordinates:
 C2(H2A,H2B), C33(H33A,H33B), C35(H35A,H35B), C40(H40A,H40B)
5.b Aromatic/amide H refined with riding coordinates:
 C12(H12), C18(H18), C24(H24), C26(H26), C28(H28), C30(H30), C32(H32),
 C34(H34), C36(H36), C38(H38), C5(H5), C11(H11), C23(H23), C3(H3)
5.c Idealised Me refined as rotating group:
 C27(H27A,H27B,H27C), C7(H7A,H7B,H7C), C17(H17A,H17B,H17C), C37(H37A,H37B,
 H37C), C9(H9A,H9B,H9C)
;
_olex2_submission_special_instructions 'No special instructions were received'

loop_
_space_group_symop_operation_xyz
'x, y, z'
'-x+1/2, y+1/2, -z+1/2'
'-x, -y, -z'
'x-1/2, -y-1/2, z-1/2'

loop_
_atom_site_label
_atom_site_type_symbol
_atom_site_fract_x
_atom_site_fract_y
_atom_site_fract_z
_atom_site_U_iso_or_equiv
_atom_site_adp_type
_atom_site_occupancy
_atom_site_site_symmetry_order
_atom_site_calc_flag
_atom_site_refinement_flags_posn
_atom_site_refinement_flags_adp
_atom_site_refinement_flags_occupancy
_atom_site_disorder_assembly
_atom_site_disorder_group
Fe1 Fe -0.12657(2) 0.77325(2) 0.43826(2) 0.01222(7) Uani 1 1 d . . . . .
F1 F 0.31101(7) 0.88870(9) 0.56726(7) 0.0260(3) Uani 1 1 d . . . . .
F4 F 0.48096(7) 0.88783(10) 0.56775(7) 0.0271(3) Uani 1 1 d . . . . .
F2 F -0.16359(9) 0.38849(9) 0.20886(7) 0.0288(3) Uani 1 1 d . . . . .
O1 O -0.13397(8) 0.91550(9) 0.40449(7) 0.0150(2) Uani 1 1 d . . . . .
O4 O -0.11018(8) 0.82342(9) 0.54229(7) 0.0157(3) Uani 1 1 d . . . . .
F3 F -0.14787(10) 0.29591(9) 0.34671(8) 0.0373(3) Uani 1 1 d . . . . .
O6 O -0.08721(10) 0.50564(11) 0.67607(8) 0.0270(3) Uani 1 1 d . . . . .
N1 N -0.12122(9) 0.63244(11) 0.46840(9) 0.0142(3) Uani 1 1 d . . . . .
N4 N 0.74424(9) 0.77953(11) 0.43970(9) 0.0146(3) Uani 1 1 d . . . . .
N2 N 0.00258(9) 0.78019(11) 0.44189(8) 0.0143(3) Uani 1 1 d . . . . .
N3 N -0.13880(9) 0.72098(11) 0.33640(9) 0.0139(3) Uani 1 1 d . . . . .
O3 O -0.0885(9) 1.0202(9) 0.1928(7) 0.0364(17) Uani 0.733(6) 1 d . U P A 2
O2 O -0.1134(7) 0.8643(5) 0.1446(4) 0.0382(12) Uani 0.733(6) 1 d D U P A 2
O5 O -0.04996(13) 0.65021(12) 0.74167(9) 0.0396(4) Uani 1 1 d . . . . .
C1 C -0.13258(11) 0.56369(13) 0.40531(10) 0.0150(3) Uani 1 1 d . . . . .
C4 C 0.46687(11) 0.80516(14) 0.44639(11) 0.0168(4) Uani 1 1 d . . . . .
C6 C -0.14200(11) 0.61180(13) 0.33343(10) 0.0147(3) Uani 1 1 d . . . . .
C8 C 0.28144(11) 0.80675(14) 0.44569(11) 0.0167(4) Uani 1 1 d . . . . .
C10 C -0.13041(11) 0.94934(14) 0.33818(11) 0.0164(4) Uani 1 1 d . . . . .
C12 C -0.15237(12) 0.55234(14) 0.26670(10) 0.0175(4) Uani 1 1 d . . . . .
H12 H -0.158449 0.584410 0.217903 0.021 Uiso 1 1 calc R U . . .
C14 C 0.42974(12) 0.84860(14) 0.50555(11) 0.0182(4) Uani 1 1 d . . . . .
C16 C 0.34006(12) 0.84923(14) 0.50514(11) 0.0183(4) Uani 1 1 d . . . . .
C18 C 0.31842(12) 0.76418(15) 0.38559(11) 0.0199(4) Uani 1 1 d . . . . .
H18 H 0.280808 0.735148 0.343266 0.024 Uiso 1 1 calc R U . . .
C20 C -0.09981(11) 0.77146(14) 0.60378(10) 0.0176(4) Uani 1 1 d . . . . .
C22 C 0.18552(11) 0.80011(14) 0.44579(10) 0.0166(4) Uani 1 1 d . . . . .
C24 C -0.13459(13) 0.45615(14) 0.40981(11) 0.0210(4) Uani 1 1 d . . . . .
H24 H -0.128606 0.422826 0.458145 0.025 Uiso 1 1 calc R U . . .
C26 C 0.05038(11) 0.70509(13) 0.41578(10) 0.0154(3) Uani 1 1 d . . . . .
H26 H 0.020995 0.644462 0.395631 0.018 Uiso 1 1 calc R U . . .
C28 C 0.13618(12) 0.87814(14) 0.47294(11) 0.0183(4) Uani 1 1 d . . . . .
H28 H 0.163841 0.939747 0.493095 0.022 Uiso 1 1 calc R U . . .
C30 C -0.10637(12) 0.59928(14) 0.53903(10) 0.0174(4) Uani 1 1 d . . . . .
H30 H -0.103277 0.526902 0.546395 0.021 Uiso 1 1 calc R U . . .
C32 C 0.68570(12) 0.70975(14) 0.40658(11) 0.0171(4) Uani 1 1 d . . . . .
H32 H 0.706782 0.653289 0.380605 0.021 Uiso 1 1 calc R U . . .
C34 C 0.71156(12) 0.85901(14) 0.47535(11) 0.0185(4) Uani 1 1 d . . . . .
H34 H 0.751344 0.909853 0.498571 0.022 Uiso 1 1 calc R U . . .
C36 C 0.04640(12) 0.86483(14) 0.47020(11) 0.0178(4) Uani 1 1 d . . . . .
H36 H 0.014094 0.918460 0.489373 0.021 Uiso 1 1 calc R U . . .
C38 C 0.14003(11) 0.71194(14) 0.41686(10) 0.0164(3) Uani 1 1 d . . . . .
H38 H 0.170763 0.656687 0.397925 0.020 Uiso 1 1 calc R U . . .
C19 C 0.56285(11) 0.79786(14) 0.44582(10) 0.0170(4) Uani 1 1 d . . . . .
C5 C 0.62337(12) 0.87067(14) 0.48001(11) 0.0186(4) Uani 1 1 d . . . . .
H5 H 0.604025 0.927881 0.506321 0.022 Uiso 1 1 calc R U . . .
C21 C -0.15365(13) 0.44688(15) 0.27262(11) 0.0207(4) Uani 1 1 d . . . . .
C11 C 0.59638(12) 0.71601(14) 0.40841(11) 0.0181(4) Uani 1 1 d . . . . .
H11 H 0.557946 0.664545 0.384171 0.022 Uiso 1 1 calc R U . . .
C23 C 0.40803(12) 0.76308(15) 0.38594(11) 0.0192(4) Uani 1 1 d . . . . .
H23 H 0.430377 0.732959 0.344028 0.023 Uiso 1 1 calc R U . . .
C3 C -0.13154(12) 0.77600(14) 0.27582(11) 0.0180(4) Uani 1 1 d . . . . .
H3 H -0.131380 0.740182 0.229041 0.022 Uiso 1 1 calc R U . . .
C25 C -0.09443(12) 0.66190(14) 0.60592(11) 0.0191(4) Uani 1 1 d . . . . .
C13 C -0.12385(13) 0.88496(14) 0.27415(11) 0.0197(4) Uani 1 1 d . . . . .
C27 C -0.13584(13) 1.06531(14) 0.33186(11) 0.0207(4) Uani 1 1 d . . . . .
H27A H -0.076495 1.094454 0.341239 0.031 Uiso 1 1 calc R U . . .
H27B H -0.169906 1.092145 0.369850 0.031 Uiso 1 1 calc R U . . .
H27C H -0.164640 1.084459 0.280413 0.031 Uiso 1 1 calc R U . . .
C7 C -0.09675(15) 0.83614(16) 0.67507(11) 0.0261(4) Uani 1 1 d . . . . .
H7A H -0.038820 0.829519 0.706670 0.039 Uiso 1 1 calc R U . . .
H7B H -0.142035 0.812516 0.704177 0.039 Uiso 1 1 calc R U . . .
H7C H -0.107407 0.908359 0.660607 0.039 Uiso 1 1 calc R U . . .
C29 C -0.07548(14) 0.60954(16) 0.68034(11) 0.0253(4) Uani 1 1 d . . . . .
C15 C -0.14533(14) 0.39935(14) 0.34333(12) 0.0235(4) Uani 1 1 d . . . . .
C31 C -0.10623(17) 0.93198(16) 0.20303(12) 0.0312(5) Uani 1 1 d D U . . .
C2 C -0.07370(16) 0.45195(17) 0.74906(12) 0.0310(5) Uani 1 1 d . . . . .
H2A H -0.025234 0.485179 0.783912 0.037 Uiso 1 1 calc R U . . .
H2B H -0.056552 0.379838 0.741100 0.037 Uiso 1 1 calc R U . . .
C17 C -0.15561(18) 0.4532(2) 0.78522(15) 0.0444(6) Uani 1 1 d . . . . .
H17A H -0.205123 0.427404 0.748548 0.067 Uiso 1 1 calc R U . . .
H17B H -0.167889 0.523834 0.799873 0.067 Uiso 1 1 calc R U . . .
H17C H -0.147236 0.409343 0.830819 0.067 Uiso 1 1 calc R U . . .
Cl39 Cl 0.1694(4) 0.9847(5) 0.1112(3) 0.0695(16) Uani 0.15 1 d . . P . .
Cl2 Cl 0.1276(4) 0.8411(5) 0.2264(4) 0.0762(18) Uani 0.15 1 d . . P . .
O7 O -0.070(3) 1.018(3) 0.199(2) 0.043(7) Uani 0.267(6) 1 d . . P A 1
O8 O -0.1242(18) 0.8655(19) 0.1381(12) 0.051(5) Uani 0.267(6) 1 d D U P A 1
C33 C -0.0876(5) 0.9048(5) 0.0749(4) 0.0472(14) Uani 0.733(6) 1 d D U P A 2
H33A H -0.059694 0.849465 0.048681 0.057 Uiso 0.733(6) 1 calc R U P A 2
H33B H -0.043828 0.960285 0.088051 0.057 Uiso 0.733(6) 1 calc R U P A 2
C35 C -0.1036(11) 0.903(2) 0.0647(14) 0.069(5) Uani 0.267(6) 1 d D U P A 1
H35A H -0.125776 0.974343 0.054257 0.083 Uiso 0.267(6) 1 calc R U P A 1
H35B H -0.128944 0.858125 0.021909 0.083 Uiso 0.267(6) 1 calc R U P A 1
C37 C 0.0064(3) 0.9001(4) 0.0784(3) 0.0695(14) Uani 0.733(6) 1 d D U P A 1
H37A H 0.027355 0.917158 0.030364 0.104 Uiso 0.733(6) 1 calc R U P A 1
H37B H 0.026626 0.830984 0.094860 0.104 Uiso 0.733(6) 1 calc R U P A 1
H37C H 0.029687 0.950169 0.117799 0.104 Uiso 0.733(6) 1 calc R U P A 1
C9 C -0.1634(8) 0.9453(8) 0.0233(6) 0.059(3) Uani 0.267(6) 1 d D U P A 2
H9A H -0.146139 0.961378 -0.026366 0.088 Uiso 0.267(6) 1 calc R U P A 2
H9B H -0.184487 1.007920 0.045330 0.088 Uiso 0.267(6) 1 calc R U P A 2
H9C H -0.210326 0.893701 0.016379 0.088 Uiso 0.267(6) 1 calc R U P A 2
C40 C 0.1750(15) 0.8576(17) 0.1410(15) 0.065(6) Uani 0.15 1 d . . P . .
H40A H 0.237171 0.835349 0.150696 0.078 Uiso 0.15 1 calc R U P . .
H40B H 0.143430 0.813676 0.099942 0.078 Uiso 0.15 1 calc R U P . .

loop_
_atom_site_aniso_label
_atom_site_aniso_U_11
_atom_site_aniso_U_22
_atom_site_aniso_U_33
_atom_site_aniso_U_23
_atom_site_aniso_U_13
_atom_site_aniso_U_12
Fe1 0.01001(12) 0.01143(12) 0.01563(13) -0.00092(9) 0.00323(9) -0.00003(9)
F1 0.0156(5) 0.0360(7) 0.0273(6) -0.0145(5) 0.0066(5) -0.0001(5)
F4 0.0132(5) 0.0386(7) 0.0291(6) -0.0173(5) 0.0023(5) -0.0027(5)
F2 0.0428(7) 0.0204(6) 0.0226(6) -0.0091(5) 0.0035(5) -0.0021(5)
O1 0.0117(6) 0.0137(6) 0.0201(6) 0.0004(5) 0.0037(5) 0.0003(5)
O4 0.0133(6) 0.0160(6) 0.0182(6) -0.0012(5) 0.0043(5) -0.0003(5)
F3 0.0671(10) 0.0119(6) 0.0323(7) -0.0019(5) 0.0062(7) -0.0012(6)
O6 0.0416(9) 0.0210(7) 0.0184(7) 0.0039(5) 0.0047(6) 0.0013(6)
N1 0.0115(7) 0.0126(7) 0.0193(7) -0.0016(6) 0.0044(6) -0.0004(5)
N4 0.0121(7) 0.0143(7) 0.0176(7) 0.0006(6) 0.0034(6) -0.0006(5)
N2 0.0113(7) 0.0150(7) 0.0167(7) 0.0001(6) 0.0028(5) 0.0001(5)
N3 0.0107(7) 0.0131(7) 0.0180(7) -0.0007(6) 0.0024(5) 0.0003(5)
O3 0.075(6) 0.0142(19) 0.024(2) 0.0011(15) 0.020(3) -0.005(3)
O2 0.085(3) 0.0157(16) 0.0175(17) -0.0019(14) 0.0189(19) -0.0077(17)
O5 0.0687(12) 0.0289(8) 0.0197(8) -0.0013(6) 0.0024(8) 0.0022(8)
C1 0.0117(8) 0.0149(8) 0.0187(9) -0.0026(7) 0.0034(6) -0.0004(6)
C4 0.0120(8) 0.0172(8) 0.0217(9) 0.0011(7) 0.0044(7) -0.0013(6)
C6 0.0111(8) 0.0137(8) 0.0192(9) -0.0012(7) 0.0023(6) 0.0003(6)
C8 0.0116(8) 0.0181(8) 0.0209(9) 0.0005(7) 0.0042(7) -0.0004(6)
C10 0.0096(8) 0.0154(8) 0.0243(9) 0.0009(7) 0.0029(7) 0.0000(6)
C12 0.0163(8) 0.0192(9) 0.0172(9) -0.0010(7) 0.0033(7) -0.0007(7)
C14 0.0138(8) 0.0179(9) 0.0220(9) -0.0045(7) 0.0005(7) -0.0013(7)
C16 0.0155(8) 0.0179(9) 0.0226(9) -0.0037(7) 0.0068(7) 0.0006(7)
C18 0.0144(8) 0.0258(10) 0.0193(9) -0.0020(7) 0.0023(7) -0.0026(7)
C20 0.0136(8) 0.0222(9) 0.0179(9) -0.0017(7) 0.0047(7) -0.0010(7)
C22 0.0125(8) 0.0197(9) 0.0179(9) 0.0011(7) 0.0036(7) -0.0006(7)
C24 0.0269(10) 0.0153(9) 0.0206(9) 0.0014(7) 0.0034(8) 0.0005(7)
C26 0.0146(8) 0.0137(8) 0.0178(9) -0.0010(6) 0.0023(7) 0.0004(6)
C28 0.0144(8) 0.0162(8) 0.0241(9) -0.0032(7) 0.0029(7) -0.0023(7)
C30 0.0176(9) 0.0155(8) 0.0197(9) 0.0008(7) 0.0047(7) 0.0004(7)
C32 0.0165(8) 0.0155(8) 0.0200(9) -0.0026(7) 0.0046(7) 0.0004(7)
C34 0.0142(8) 0.0164(9) 0.0255(10) -0.0028(7) 0.0044(7) -0.0021(7)
C36 0.0155(8) 0.0146(8) 0.0237(9) -0.0029(7) 0.0045(7) 0.0011(7)
C38 0.0140(8) 0.0167(9) 0.0190(9) -0.0018(7) 0.0045(7) 0.0028(6)
C19 0.0131(8) 0.0188(9) 0.0195(9) 0.0016(7) 0.0041(7) -0.0006(7)
C5 0.0154(8) 0.0162(8) 0.0252(10) -0.0031(7) 0.0061(7) 0.0005(7)
C21 0.0212(9) 0.0200(9) 0.0206(9) -0.0066(7) 0.0027(7) -0.0003(7)
C11 0.0147(8) 0.0172(9) 0.0226(9) -0.0030(7) 0.0034(7) -0.0025(7)
C23 0.0145(8) 0.0251(9) 0.0187(9) -0.0008(7) 0.0050(7) 0.0003(7)
C3 0.0204(9) 0.0168(9) 0.0171(9) -0.0002(7) 0.0042(7) 0.0012(7)
C25 0.0195(9) 0.0201(9) 0.0182(9) -0.0013(7) 0.0045(7) 0.0010(7)
C13 0.0243(9) 0.0154(9) 0.0199(9) 0.0016(7) 0.0052(7) 0.0001(7)
C27 0.0225(9) 0.0152(9) 0.0252(10) 0.0012(7) 0.0063(8) 0.0011(7)
C7 0.0372(12) 0.0219(10) 0.0204(10) -0.0032(8) 0.0078(8) -0.0006(8)
C29 0.0324(11) 0.0240(10) 0.0203(10) -0.0008(8) 0.0071(8) 0.0022(8)
C15 0.0308(11) 0.0120(9) 0.0275(10) -0.0030(7) 0.0038(8) -0.0004(7)
C31 0.0556(14) 0.0172(9) 0.0228(10) 0.0009(8) 0.0127(9) 0.0004(9)
C2 0.0480(14) 0.0248(10) 0.0203(10) 0.0061(8) 0.0061(9) 0.0030(9)
C17 0.0496(15) 0.0487(15) 0.0368(13) 0.0108(12) 0.0129(12) -0.0037(12)
Cl39 0.060(3) 0.080(4) 0.063(3) 0.035(3) -0.007(3) -0.018(3)
Cl2 0.063(3) 0.075(4) 0.087(4) 0.047(3) 0.002(3) -0.002(3)
O7 0.058(12) 0.033(8) 0.040(10) 0.007(6) 0.017(7) -0.009(7)
O8 0.075(8) 0.047(7) 0.030(7) 0.008(5) 0.007(5) 0.000(5)
C33 0.105(3) 0.0189(18) 0.021(2) -0.0057(17) 0.021(2) -0.011(2)
C35 0.108(9) 0.067(9) 0.035(8) 0.026(7) 0.017(7) -0.002(8)
C37 0.095(3) 0.063(2) 0.061(2) -0.0163(19) 0.047(2) -0.021(2)
C9 0.094(7) 0.040(5) 0.045(5) -0.005(4) 0.021(5) -0.011(5)
C40 0.058(13) 0.051(12) 0.085(17) -0.010(11) 0.011(12) 0.003(10)

loop_
_atom_type_symbol
_atom_type_description
_atom_type_scat_dispersion_real
_atom_type_scat_dispersion_imag
_atom_type_scat_source
C C 0.0033 0.0016 'International Tables Vol C Tables 4.2.6.8 and 6.1.1.4'
H H 0.0000 0.0000 'International Tables Vol C Tables 4.2.6.8 and 6.1.1.4'
Cl Cl 0.1484 0.1585 'International Tables Vol C Tables 4.2.6.8 and 6.1.1.4'
F F 0.0171 0.0103 'International Tables Vol C Tables 4.2.6.8 and 6.1.1.4'
Fe Fe 0.3463 0.8444 'International Tables Vol C Tables 4.2.6.8 and 6.1.1.4'
N N 0.0061 0.0033 'International Tables Vol C Tables 4.2.6.8 and 6.1.1.4'
O O 0.0106 0.0060 'International Tables Vol C Tables 4.2.6.8 and 6.1.1.4'

loop_
_geom_angle_atom_site_label_1
_geom_angle_atom_site_label_2
_geom_angle_atom_site_label_3
_geom_angle
_geom_angle_site_symmetry_1
_geom_angle_site_symmetry_3
_geom_angle_publ_flag
O1 Fe1 N4 87.40(5) . 1_455 ?
O1 Fe1 N2 88.67(6) . . ?
O4 Fe1 O1 87.95(5) . . ?
O4 Fe1 N4 87.42(6) . 1_455 ?
O4 Fe1 N2 88.50(6) . . ?
N1 Fe1 O1 178.24(6) . . ?
N1 Fe1 O4 93.68(6) . . ?
N1 Fe1 N4 92.00(6) . 1_455 ?
N1 Fe1 N2 92.04(6) . . ?
N1 Fe1 N3 85.16(6) . . ?
N2 Fe1 N4 174.43(6) . 1_455 ?
N3 Fe1 O1 93.23(6) . . ?
N3 Fe1 O4 177.89(6) . . ?
N3 Fe1 N4 94.37(6) . 1_455 ?
N3 Fe1 N2 89.78(6) . . ?
C10 O1 Fe1 127.52(12) . . ?
C20 O4 Fe1 128.11(12) . . ?
C29 O6 C2 115.29(16) . . ?
C1 N1 Fe1 112.97(12) . . ?
C30 N1 Fe1 125.29(12) . . ?
C30 N1 C1 121.71(15) . . ?
C32 N4 Fe1 124.62(12) . 1_655 ?
C32 N4 C34 116.44(15) . . ?
C34 N4 Fe1 118.94(12) . 1_655 ?
C26 N2 Fe1 123.79(12) . . ?
C36 N2 Fe1 119.44(12) . . ?
C36 N2 C26 116.75(15) . . ?
C6 N3 Fe1 112.87(12) . . ?
C3 N3 Fe1 124.82(13) . . ?
C3 N3 C6 121.52(16) . . ?
C31 O2 C33 114.4(5) . . ?
C6 C1 N1 114.48(15) . . ?
C24 C1 N1 125.78(17) . . ?
C24 C1 C6 119.73(16) . . ?
C14 C4 C19 124.09(17) . . ?
C14 C4 C23 116.10(16) . . ?
C23 C4 C19 119.77(16) . . ?
C1 C6 N3 114.41(15) . . ?
C12 C6 N3 125.58(16) . . ?
C12 C6 C1 120.00(16) . . ?
C16 C8 C18 116.04(16) . . ?
C16 C8 C22 123.56(16) . . ?
C18 C8 C22 120.31(16) . . ?
O1 C10 C13 123.60(16) . . ?
O1 C10 C27 113.94(16) . . ?
C13 C10 C27 122.44(17) . . ?
C6 C12 H12 120.4 . . ?
C21 C12 C6 119.18(17) . . ?
C21 C12 H12 120.4 . . ?
F4 C14 C4 120.68(16) . . ?
F4 C14 C16 117.30(16) . . ?
C16 C14 C4 121.94(17) . . ?
F1 C16 C8 120.49(16) . . ?
F1 C16 C14 117.22(16) . . ?
C14 C16 C8 122.21(17) . . ?
C8 C18 H18 119.0 . . ?
C23 C18 C8 121.90(17) . . ?
C23 C18 H18 119.0 . . ?
O4 C20 C25 123.56(17) . . ?
O4 C20 C7 113.75(16) . . ?
C25 C20 C7 122.65(17) . . ?
C28 C22 C8 123.75(16) . . ?
C28 C22 C38 116.87(16) . . ?
C38 C22 C8 119.38(16) . . ?
C1 C24 H24 120.4 . . ?
C15 C24 C1 119.17(18) . . ?
C15 C24 H24 120.4 . . ?
N2 C26 H26 118.4 . . ?
N2 C26 C38 123.24(16) . . ?
C38 C26 H26 118.4 . . ?
C22 C28 H28 120.3 . . ?
C36 C28 C22 119.43(16) . . ?
C36 C28 H28 120.3 . . ?
N1 C30 H30 117.1 . . ?
N1 C30 C25 125.88(17) . . ?
C25 C30 H30 117.1 . . ?
N4 C32 H32 118.3 . . ?
N4 C32 C11 123.43(16) . . ?
C11 C32 H32 118.3 . . ?
N4 C34 H34 118.1 . . ?
N4 C34 C5 123.70(17) . . ?
C5 C34 H34 118.1 . . ?
N2 C36 C28 123.66(16) . . ?
N2 C36 H36 118.2 . . ?
C28 C36 H36 118.2 . . ?
C22 C38 H38 120.0 . . ?
C26 C38 C22 120.05(16) . . ?
C26 C38 H38 120.0 . . ?
C5 C19 C4 123.50(16) . . ?
C11 C19 C4 119.76(16) . . ?
C11 C19 C5 116.73(16) . . ?
C34 C5 C19 119.69(17) . . ?
C34 C5 H5 120.2 . . ?
C19 C5 H5 120.2 . . ?
F2 C21 C12 119.90(17) . . ?
F2 C21 C15 119.18(17) . . ?
C12 C21 C15 120.92(17) . . ?
C32 C11 C19 120.01(17) . . ?
C32 C11 H11 120.0 . . ?
C19 C11 H11 120.0 . . ?
C4 C23 H23 119.1 . . ?
C18 C23 C4 121.80(17) . . ?
C18 C23 H23 119.1 . . ?
N3 C3 H3 117.3 . . ?
N3 C3 C13 125.44(17) . . ?
C13 C3 H3 117.3 . . ?
C20 C25 C29 119.23(17) . . ?
C30 C25 C20 123.31(17) . . ?
C30 C25 C29 117.46(17) . . ?
C10 C13 C31 119.00(17) . . ?
C3 C13 C10 123.49(17) . . ?
C3 C13 C31 117.49(17) . . ?
C10 C27 H27A 109.5 . . ?
C10 C27 H27B 109.5 . . ?
C10 C27 H27C 109.5 . . ?
H27A C27 H27B 109.5 . . ?
H27A C27 H27C 109.5 . . ?
H27B C27 H27C 109.5 . . ?
C20 C7 H7A 109.5 . . ?
C20 C7 H7B 109.5 . . ?
C20 C7 H7C 109.5 . . ?
H7A C7 H7B 109.5 . . ?
H7A C7 H7C 109.5 . . ?
H7B C7 H7C 109.5 . . ?
O6 C29 C25 113.77(17) . . ?
O5 C29 O6 120.13(19) . . ?
O5 C29 C25 126.09(19) . . ?
F3 C15 C24 119.86(18) . . ?
F3 C15 C21 119.14(17) . . ?
C24 C15 C21 121.00(17) . . ?
O3 C31 O2 120.1(7) . . ?
O3 C31 C13 127.4(6) . . ?
O2 C31 C13 112.5(3) . . ?
O7 C31 C13 124.1(19) . . ?
O7 C31 O8 122(2) . . ?
O8 C31 C13 113.6(10) . . ?
O6 C2 H2A 109.4 . . ?
O6 C2 H2B 109.4 . . ?
O6 C2 C17 111.12(19) . . ?
H2A C2 H2B 108.0 . . ?
C17 C2 H2A 109.4 . . ?
C17 C2 H2B 109.4 . . ?
C2 C17 H17A 109.5 . . ?
C2 C17 H17B 109.5 . . ?
C2 C17 H17C 109.5 . . ?
H17A C17 H17B 109.5 . . ?
H17A C17 H17C 109.5 . . ?
H17B C17 H17C 109.5 . . ?
C31 O8 C35 117.7(19) . . ?
O2 C33 H33A 109.4 . . ?
O2 C33 H33B 109.4 . . ?
O2 C33 C9 111.2(7) . . ?
H33A C33 H33B 108.0 . . ?
C9 C33 H33A 109.4 . . ?
C9 C33 H33B 109.4 . . ?
O8 C35 H35A 111.2 . . ?
O8 C35 H35B 111.2 . . ?
O8 C35 C37 102.6(15) . . ?
H35A C35 H35B 109.2 . . ?
C37 C35 H35A 111.2 . . ?
C37 C35 H35B 111.2 . . ?
C35 C37 H37A 109.5 . . ?
C35 C37 H37B 109.5 . . ?
C35 C37 H37C 109.5 . . ?
H37A C37 H37B 109.5 . . ?
H37A C37 H37C 109.5 . . ?
H37B C37 H37C 109.5 . . ?
C33 C9 H9A 109.5 . . ?
C33 C9 H9B 109.5 . . ?
C33 C9 H9C 109.5 . . ?
H9A C9 H9B 109.5 . . ?
H9A C9 H9C 109.5 . . ?
H9B C9 H9C 109.5 . . ?
Cl39 C40 Cl2 111.3(12) . . ?
Cl39 C40 H40A 109.4 . . ?
Cl39 C40 H40B 109.4 . . ?
Cl2 C40 H40A 109.4 . . ?
Cl2 C40 H40B 109.4 . . ?
H40A C40 H40B 108.0 . . ?

loop_
_geom_bond_atom_site_label_1
_geom_bond_atom_site_label_2
_geom_bond_distance
_geom_bond_site_symmetry_2
_geom_bond_publ_flag
Fe1 O1 1.9410(12) . ?
Fe1 O4 1.9314(13) . ?
Fe1 N1 1.9047(15) . ?
Fe1 N4 1.9977(15) 1_455 ?
Fe1 N2 1.9841(15) . ?
Fe1 N3 1.9073(15) . ?
F1 C16 1.352(2) . ?
F4 C14 1.349(2) . ?
F2 C21 1.348(2) . ?
O1 C10 1.262(2) . ?
O4 C20 1.269(2) . ?
F3 C15 1.347(2) . ?
O6 C29 1.363(2) . ?
O6 C2 1.454(2) . ?
N1 C1 1.419(2) . ?
N1 C30 1.307(2) . ?
N4 C32 1.347(2) . ?
N4 C34 1.349(2) . ?
N2 C26 1.348(2) . ?
N2 C36 1.346(2) . ?
N3 C6 1.421(2) . ?
N3 C3 1.308(2) . ?
O3 C31 1.200(13) . ?
O2 C31 1.348(6) . ?
O2 C33 1.453(6) . ?
O5 C29 1.215(3) . ?
C1 C6 1.404(3) . ?
C1 C24 1.401(2) . ?
C4 C14 1.390(3) . ?
C4 C19 1.484(2) . ?
C4 C23 1.400(3) . ?
C6 C12 1.399(2) . ?
C8 C16 1.389(3) . ?
C8 C18 1.397(3) . ?
C8 C22 1.482(2) . ?
C10 C13 1.425(3) . ?
C10 C27 1.513(2) . ?
C12 H12 0.9500 . ?
C12 C21 1.375(3) . ?
C14 C16 1.382(2) . ?
C18 H18 0.9500 . ?
C18 C23 1.381(2) . ?
C20 C25 1.427(3) . ?
C20 C7 1.510(3) . ?
C22 C28 1.398(2) . ?
C22 C38 1.398(3) . ?
C24 H24 0.9500 . ?
C24 C15 1.377(3) . ?
C26 H26 0.9500 . ?
C26 C38 1.382(2) . ?
C28 H28 0.9500 . ?
C28 C36 1.388(2) . ?
C30 H30 0.9500 . ?
C30 C25 1.424(3) . ?
C32 H32 0.9500 . ?
C32 C11 1.385(2) . ?
C34 H34 0.9500 . ?
C34 C5 1.383(2) . ?
C36 H36 0.9500 . ?
C38 H38 0.9500 . ?
C19 C5 1.398(3) . ?
C19 C11 1.395(3) . ?
C5 H5 0.9500 . ?
C21 C15 1.383(3) . ?
C11 H11 0.9500 . ?
C23 H23 0.9500 . ?
C3 H3 0.9500 . ?
C3 C13 1.422(3) . ?
C25 C29 1.470(3) . ?
C13 C31 1.462(3) . ?
C27 H27A 0.9800 . ?
C27 H27B 0.9800 . ?
C27 H27C 0.9800 . ?
C7 H7A 0.9800 . ?
C7 H7B 0.9800 . ?
C7 H7C 0.9800 . ?
C31 O7 1.26(4) . ?
C31 O8 1.430(17) . ?
C2 H2A 0.9900 . ?
C2 H2B 0.9900 . ?
C2 C17 1.503(3) . ?
C17 H17A 0.9800 . ?
C17 H17B 0.9800 . ?
C17 H17C 0.9800 . ?
Cl39 C40 1.73(2) . ?
Cl2 C40 1.79(3) . ?
O8 C35 1.469(17) . ?
C33 H33A 0.9900 . ?
C33 H33B 0.9900 . ?
C33 C9 1.463(12) . ?
C35 H35A 0.9900 . ?
C35 H35B 0.9900 . ?
C35 C37 1.677(17) . ?
C37 H37A 0.9800 . ?
C37 H37B 0.9800 . ?
C37 H37C 0.9800 . ?
C9 H9A 0.9800 . ?
C9 H9B 0.9800 . ?
C9 H9C 0.9800 . ?
C40 H40A 0.9900 . ?
C40 H40B 0.9900 . ?

loop_
_geom_torsion_atom_site_label_1
_geom_torsion_atom_site_label_2
_geom_torsion_atom_site_label_3
_geom_torsion_atom_site_label_4
_geom_torsion
_geom_torsion_site_symmetry_1
_geom_torsion_site_symmetry_2
_geom_torsion_site_symmetry_3
_geom_torsion_site_symmetry_4
_geom_torsion_publ_flag
Fe1 O1 C10 C13 2.9(2) . . . . ?
Fe1 O1 C10 C27 -178.42(11) . . . . ?
Fe1 O4 C20 C25 3.1(3) . . . . ?
Fe1 O4 C20 C7 -174.94(12) . . . . ?
Fe1 N1 C1 C6 2.40(18) . . . . ?
Fe1 N1 C1 C24 -177.85(15) . . . . ?
Fe1 N1 C30 C25 2.2(3) . . . . ?
Fe1 N4 C32 C11 -179.95(14) 1_655 . . . ?
Fe1 N4 C34 C5 -179.75(15) 1_655 . . . ?
Fe1 N2 C26 C38 178.31(13) . . . . ?
Fe1 N2 C36 C28 -177.96(14) . . . . ?
Fe1 N3 C6 C1 -2.08(18) . . . . ?
Fe1 N3 C6 C12 178.69(14) . . . . ?
Fe1 N3 C3 C13 -7.9(3) . . . . ?
F4 C14 C16 F1 -0.3(3) . . . . ?
F4 C14 C16 C8 -177.10(17) . . . . ?
F2 C21 C15 F3 -0.4(3) . . . . ?
F2 C21 C15 C24 179.64(18) . . . . ?
O1 C10 C13 C3 8.1(3) . . . . ?
O1 C10 C13 C31 -170.42(18) . . . . ?
O4 C20 C25 C30 -4.6(3) . . . . ?
O4 C20 C25 C29 175.26(17) . . . . ?
N1 C1 C6 N3 -0.2(2) . . . . ?
N1 C1 C6 C12 179.07(15) . . . . ?
N1 C1 C24 C15 -179.39(17) . . . . ?
N1 C30 C25 C20 1.8(3) . . . . ?
N1 C30 C25 C29 -178.02(17) . . . . ?
N4 C32 C11 C19 0.1(3) . . . . ?
N4 C34 C5 C19 -0.6(3) . . . . ?
N2 C26 C38 C22 -0.2(3) . . . . ?
N3 C6 C12 C21 179.53(16) . . . . ?
N3 C3 C13 C10 -5.4(3) . . . . ?
N3 C3 C13 C31 173.13(19) . . . . ?
C1 N1 C30 C25 -179.77(17) . . . . ?
C1 C6 C12 C21 0.3(3) . . . . ?
C1 C24 C15 F3 -179.64(18) . . . . ?
C1 C24 C15 C21 0.3(3) . . . . ?
C4 C14 C16 F1 176.71(17) . . . . ?
C4 C14 C16 C8 -0.1(3) . . . . ?
C4 C19 C5 C34 -178.62(17) . . . . ?
C4 C19 C11 C32 178.90(17) . . . . ?
C6 N3 C3 C13 -176.98(17) . . . . ?
C6 C1 C24 C15 0.4(3) . . . . ?
C6 C12 C21 F2 180.00(16) . . . . ?
C6 C12 C21 C15 0.4(3) . . . . ?
C8 C18 C23 C4 -0.4(3) . . . . ?
C8 C22 C28 C36 179.64(17) . . . . ?
C8 C22 C38 C26 -179.27(17) . . . . ?
C10 C13 C31 O3 7.1(9) . . . . ?
C10 C13 C31 O2 -171.7(5) . . . . ?
C10 C13 C31 O7 23(2) . . . . ?
C10 C13 C31 O8 -164.2(13) . . . . ?
C12 C21 C15 F3 179.28(18) . . . . ?
C12 C21 C15 C24 -0.7(3) . . . . ?
C14 C4 C19 C5 -32.2(3) . . . . ?
C14 C4 C19 C11 149.08(19) . . . . ?
C14 C4 C23 C18 -0.4(3) . . . . ?
C16 C8 C18 C23 0.9(3) . . . . ?
C16 C8 C22 C28 39.9(3) . . . . ?
C16 C8 C22 C38 -140.61(19) . . . . ?
C18 C8 C16 F1 -177.42(17) . . . . ?
C18 C8 C16 C14 -0.7(3) . . . . ?
C18 C8 C22 C28 -143.62(19) . . . . ?
C18 C8 C22 C38 35.9(3) . . . . ?
C20 C25 C29 O6 169.03(17) . . . . ?
C20 C25 C29 O5 -12.3(3) . . . . ?
C22 C8 C16 F1 -0.8(3) . . . . ?
C22 C8 C16 C14 175.90(18) . . . . ?
C22 C8 C18 C23 -175.78(18) . . . . ?
C22 C28 C36 N2 -0.6(3) . . . . ?
C24 C1 C6 N3 -179.97(16) . . . . ?
C24 C1 C6 C12 -0.7(3) . . . . ?
C26 N2 C36 C28 0.6(3) . . . . ?
C28 C22 C38 C26 0.2(3) . . . . ?
C30 N1 C1 C6 -175.88(15) . . . . ?
C30 N1 C1 C24 3.9(3) . . . . ?
C30 C25 C29 O6 -11.1(3) . . . . ?
C30 C25 C29 O5 167.5(2) . . . . ?
C32 N4 C34 C5 0.9(3) . . . . ?
C34 N4 C32 C11 -0.6(3) . . . . ?
C36 N2 C26 C38 -0.2(3) . . . . ?
C38 C22 C28 C36 0.1(3) . . . . ?
C19 C4 C14 F4 0.0(3) . . . . ?
C19 C4 C14 C16 -176.86(18) . . . . ?
C19 C4 C23 C18 177.21(17) . . . . ?
C5 C19 C11 C32 0.1(3) . . . . ?
C11 C19 C5 C34 0.1(3) . . . . ?
C23 C4 C14 F4 177.57(17) . . . . ?
C23 C4 C14 C16 0.7(3) . . . . ?
C23 C4 C19 C5 150.33(19) . . . . ?
C23 C4 C19 C11 -28.4(3) . . . . ?
C3 N3 C6 C1 168.17(16) . . . . ?
C3 N3 C6 C12 -11.1(3) . . . . ?
C3 C13 C31 O3 -171.5(9) . . . . ?
C3 C13 C31 O2 9.8(6) . . . . ?
C3 C13 C31 O7 -155(2) . . . . ?
C3 C13 C31 O8 17.3(13) . . . . ?
C13 C31 O8 C35 -176.4(15) . . . . ?
C27 C10 C13 C3 -170.48(17) . . . . ?
C27 C10 C13 C31 11.0(3) . . . . ?
C7 C20 C25 C30 173.22(18) . . . . ?
C7 C20 C25 C29 -6.9(3) . . . . ?
C29 O6 C2 C17 84.9(2) . . . . ?
C31 O2 C33 C9 -93.7(9) . . . . ?
C31 O8 C35 C37 72(2) . . . . ?
C2 O6 C29 O5 4.5(3) . . . . ?
C2 O6 C29 C25 -176.79(17) . . . . ?
O7 C31 O8 C35 -4(3) . . . . ?
C33 O2 C31 O3 7.3(12) . . . . ?
C33 O2 C31 C13 -173.9(5) . . . . ?
